data_2230961
loop_
_publ_author_name
'Liu, Dong-liang'
'Xiao, Tao'
'Li, Yang'
'Yu, Guang-yan'
'Li, Chen'

_publ_section_title
;
 7-Fluoro-2-(prop-2-en-1-ylsulfanyl)-3-(1<i>H</i>-1,2,4-triazol-1-yl)-4<i>H</i>-thiochromen-4-one
;
_journal_coeditor_code ZQ2103
_journal_issue 7
_journal_name_full 'Acta Crystallographica Section E'
_journal_page_first o1777
_journal_paper_doi 10.1107/S1600536811022665
_journal_volume 67
_journal_year 2011
_chemical_formula_iupac 'C14 H10 F N3 O S2'
_chemical_formula_moiety 'C14 H10 F N3 O S2'
_chemical_formula_sum 'C14 H10 F N3 O S2'
_chemical_formula_weight 319.39
_chemical_melting_point 385
_chemical_name_systematic
;
7-Fluoro-2-(prop-2-en-1-ylsulfanyl)-3-(1<i>H</i>-1,2,4-triazol-1-yl)-
4<i>H</i>-thiochromen-4-one
;
_space_group_IT_number 2
_symmetry_cell_setting triclinic
_symmetry_space_group_name_Hall '-P 1'
_symmetry_space_group_name_H-M 'P -1'
_atom_sites_solution_hydrogens geom
_atom_sites_solution_primary direct
_atom_sites_solution_secondary difmap
_audit_creation_method SHELXL-97
_cell_angle_alpha 82.43(3)
_cell_angle_beta 83.98(3)
_cell_angle_gamma 80.14(3)
_cell_formula_units_Z 4
_cell_length_a 8.1730(16)
_cell_length_b 11.646(2)
_cell_length_c 15.124(3)
_cell_measurement_reflns_used 25
_cell_measurement_temperature 293(2)
_cell_measurement_theta_max 12
_cell_measurement_theta_min 9
_cell_volume 1400.9(5)
_computing_cell_refinement 'CAD-4 Software (Enraf--Nonius, 1985)'
_computing_data_collection 'CAD-4 Software (Enraf--Nonius, 1985)'
_computing_data_reduction 'XCAD4 (Harms & Wocadlo, 1995)'
_computing_molecular_graphics 'PLATON (Spek, 2009)'
_computing_publication_material 'SHELXTL (Sheldrick, 2008)'
_computing_structure_refinement 'SHELXL97 (Sheldrick, 2008)'
_computing_structure_solution 'SHELXS97 (Sheldrick, 2008)'
_diffrn_ambient_temperature 293(2)
_diffrn_measured_fraction_theta_full 0.992
_diffrn_measured_fraction_theta_max 0.992
_diffrn_measurement_device_type 'Enraf--Nonius CAD-4'
_diffrn_measurement_method \w/2\q
_diffrn_radiation_monochromator graphite
_diffrn_radiation_source 'fine-focus sealed tube'
_diffrn_radiation_type MoK\a
_diffrn_radiation_wavelength 0.71073
_diffrn_reflns_av_R_equivalents 0.0368
_diffrn_reflns_av_sigmaI/netI 0.0634
_diffrn_reflns_limit_h_max 9
_diffrn_reflns_limit_h_min 0
_diffrn_reflns_limit_k_max 14
_diffrn_reflns_limit_k_min -13
_diffrn_reflns_limit_l_max 18
_diffrn_reflns_limit_l_min -18
_diffrn_reflns_number 5541
_diffrn_reflns_theta_full 25.46
_diffrn_reflns_theta_max 25.46
_diffrn_reflns_theta_min 1.36
_diffrn_standards_decay_% 1
_diffrn_standards_interval_count 200
_diffrn_standards_interval_time 120
_diffrn_standards_number 3
_exptl_absorpt_coefficient_mu 0.392
_exptl_absorpt_correction_T_max 0.962
_exptl_absorpt_correction_T_min 0.926
_exptl_absorpt_correction_type psi-scan
_exptl_absorpt_process_details '(North <i>et al.</i>, 1968)'
_exptl_crystal_colour yellow
_exptl_crystal_density_diffrn 1.514
_exptl_crystal_density_method 'not measured'
_exptl_crystal_description block
_exptl_crystal_F_000 656
_exptl_crystal_size_max 0.20
_exptl_crystal_size_mid 0.10
_exptl_crystal_size_min 0.10
_refine_diff_density_max 0.523
_refine_diff_density_min -0.404
_refine_ls_extinction_method none
_refine_ls_goodness_of_fit_ref 1.008
_refine_ls_hydrogen_treatment constr
_refine_ls_matrix_type full
_refine_ls_number_parameters 379
_refine_ls_number_reflns 5149
_refine_ls_number_restraints 1
_refine_ls_restrained_S_all 1.028
_refine_ls_R_factor_all 0.1174
_refine_ls_R_factor_gt 0.0685
_refine_ls_shift/su_max 0.001
_refine_ls_shift/su_mean 0.000
_refine_ls_structure_factor_coef Fsqd
_refine_ls_weighting_details 'calc w=1/[\s^2^(Fo^2^)+(0.0800P)^2^+1.0000P] where P=(Fo^2^+2Fc^2^)/3'
_refine_ls_weighting_scheme calc
_refine_ls_wR_factor_gt 0.1542
_refine_ls_wR_factor_ref 0.1756
_reflns_number_gt 3087
_reflns_number_total 5149
_reflns_threshold_expression I>2sigma(I)
_cod_data_source_file zq2103.cif
_cod_data_source_block I
_cod_database_code 2230961
_cod_database_fobs_code 2230961

loop_
_symmetry_equiv_pos_as_xyz
'x, y, z'
'-x, -y, -z'

loop_
_atom_site_type_symbol
_atom_site_label
_atom_site_fract_x
_atom_site_fract_y
_atom_site_fract_z
_atom_site_U_iso_or_equiv
_atom_site_adp_type
_atom_site_calc_flag
_atom_site_refinement_flags
_atom_site_occupancy
_atom_site_symmetry_multiplicity
_atom_site_disorder_assembly
_atom_site_disorder_group
S S1 0.44048(18) 0.30108(12) 0.42901(7) 0.0563(4) Uani d . 1 1 . .
O O1 0.3291(5) 0.4374(3) 0.69021(19) 0.0718(11) Uani d . 1 1 . .
F F1 0.0540(4) 0.6601(3) 0.3288(2) 0.0787(10) Uani d . 1 1 . .
N N1 0.5146(5) 0.2210(3) 0.6888(2) 0.0472(10) Uani d . 1 1 . .
C C1 0.2380(6) 0.4976(4) 0.3820(3) 0.0511(12) Uani d . 1 1 . .
H H1A 0.2597 0.4748 0.3247 0.061 Uiso calc R 1 1 . .
S S2 0.64594(19) 0.10674(12) 0.52776(8) 0.0604(4) Uani d . 1 1 . .
N N2 0.6087(6) 0.1689(4) 0.8194(3) 0.0640(12) Uani d . 1 1 . .
C C2 0.1322(7) 0.5970(5) 0.3969(3) 0.0538(13) Uani d . 1 1 . .
C C3 0.1006(6) 0.6363(4) 0.4802(3) 0.0552(13) Uani d . 1 1 . .
H H3A 0.0285 0.7057 0.4886 0.066 Uiso calc R 1 1 . .
N N3 0.4931(6) 0.1073(4) 0.7111(2) 0.0610(12) Uani d . 1 1 . .
C C4 0.1774(6) 0.5709(4) 0.5491(3) 0.0526(13) Uani d . 1 1 . .
H H4A 0.1579 0.5967 0.6054 0.063 Uiso calc R 1 1 . .
C C5 0.2847(6) 0.4662(4) 0.5386(3) 0.0414(11) Uani d . 1 1 . .
C C6 0.3135(6) 0.4303(4) 0.4532(3) 0.0419(11) Uani d . 1 1 . .
C C7 0.3553(6) 0.3979(4) 0.6171(3) 0.0495(12) Uani d . 1 1 . .
C C8 0.4592(6) 0.2856(4) 0.6084(3) 0.0428(11) Uani d . 1 1 . .
C C9 0.5093(6) 0.2390(4) 0.5298(3) 0.0457(11) Uani d . 1 1 . .
C C10 0.5830(7) 0.2549(5) 0.7553(3) 0.0563(14) Uani d . 1 1 . .
H H10A 0.6088 0.3295 0.7559 0.068 Uiso calc R 1 1 . .
C C11 0.5504(8) 0.0820(5) 0.7890(3) 0.0659(16) Uani d . 1 1 . .
H H11A 0.5510 0.0085 0.8218 0.079 Uiso calc R 1 1 . .
C C12 0.7155(8) 0.1027(5) 0.4101(3) 0.0734(18) Uani d . 1 1 . .
H H12A 0.6357 0.0727 0.3799 0.088 Uiso calc R 1 1 . .
H H12B 0.7267 0.1810 0.3817 0.088 Uiso calc R 1 1 . .
C C13 0.8773(11) 0.0255(7) 0.4051(4) 0.108(3) Uani d D 1 1 . .
H H13A 0.9647 0.0519 0.4269 0.129 Uiso calc R 1 1 . .
C C14 0.9121(11) -0.0722(6) 0.3748(4) 0.112(3) Uani d D 1 1 . .
H H14A 0.8299 -0.1031 0.3520 0.134 Uiso calc R 1 1 . .
H H14B 1.0201 -0.1134 0.3751 0.134 Uiso calc R 1 1 . .
S S3 0.24689(18) 0.41381(11) 0.89646(7) 0.0544(4) Uani d . 1 1 . .
S S4 0.1326(2) 0.20977(13) 1.00091(8) 0.0656(4) Uani d . 1 1 . .
F F2 0.4001(4) 0.8034(3) 0.78292(18) 0.0770(10) Uani d . 1 1 . .
N N4 0.1606(5) 0.3240(3) 1.1599(2) 0.0478(10) Uani d . 1 1 . .
N N5 0.0575(6) 0.2723(4) 1.2953(3) 0.0605(12) Uani d . 1 1 . .
N N6 0.2392(6) 0.2129(4) 1.1815(3) 0.0635(13) Uani d . 1 1 . .
O O2 0.2657(5) 0.5303(3) 1.15925(19) 0.0618(10) Uani d . 1 1 . .
C C15 0.3312(6) 0.6232(4) 0.8431(3) 0.0516(13) Uani d . 1 1 . .
H H15A 0.3294 0.6027 0.7859 0.062 Uiso calc R 1 1 . .
C C16 0.3687(7) 0.7272(5) 0.8545(3) 0.0553(13) Uani d . 1 1 . .
C C17 0.3756(7) 0.7615(5) 0.9382(3) 0.0568(13) Uani d . 1 1 . .
H H17A 0.4038 0.8339 0.9444 0.068 Uiso calc R 1 1 . .
C C18 0.3395(6) 0.6851(4) 1.0112(3) 0.0518(13) Uani d . 1 1 . .
H H18A 0.3440 0.7063 1.0680 0.062 Uiso calc R 1 1 . .
C C19 0.2964(6) 0.5765(4) 1.0038(3) 0.0417(11) Uani d . 1 1 . .
C C20 0.2946(6) 0.5460(4) 0.9182(3) 0.0431(11) Uani d . 1 1 . .
C C21 0.2567(6) 0.4993(4) 1.0857(3) 0.0428(11) Uani d . 1 1 . .
C C22 0.2014(6) 0.3908(4) 1.0784(3) 0.0416(11) Uani d . 1 1 . .
C C23 0.1920(6) 0.3458(4) 1.0007(3) 0.0463(12) Uani d . 1 1 . .
C C24 0.0550(6) 0.3569(5) 1.2292(3) 0.0528(13) Uani d . 1 1 . .
H H24A -0.0114 0.4301 1.2301 0.063 Uiso calc R 1 1 . .
C C25 0.1744(8) 0.1885(5) 1.2630(3) 0.0685(16) Uani d . 1 1 . .
H H25A 0.2072 0.1171 1.2969 0.082 Uiso calc R 1 1 . .
C C26 0.0874(8) 0.2065(5) 0.8870(3) 0.0665(16) Uani d . 1 1 . .
H H26A 0.0070 0.2745 0.8682 0.080 Uiso calc R 1 1 . .
H H26B 0.1882 0.2071 0.8470 0.080 Uiso calc R 1 1 . .
C C27 0.0185(10) 0.0971(6) 0.8850(4) 0.094(2) Uani d . 1 1 . .
H H27A -0.0860 0.0931 0.9150 0.113 Uiso calc R 1 1 . .
C C28 0.0857(11) 0.0102(6) 0.8476(4) 0.105(3) Uani d . 1 1 . .
H H28C 0.1904 0.0097 0.8166 0.126 Uiso calc R 1 1 . .
H H28A 0.0315 -0.0543 0.8504 0.126 Uiso calc R 1 1 . .

loop_
_atom_site_aniso_label
_atom_site_aniso_U_11
_atom_site_aniso_U_22
_atom_site_aniso_U_33
_atom_site_aniso_U_12
_atom_site_aniso_U_13
_atom_site_aniso_U_23
S1 0.0737(10) 0.0671(9) 0.0274(6) 0.0032(7) -0.0070(5) -0.0204(5)
O1 0.108(3) 0.080(3) 0.0250(16) 0.005(2) -0.0030(17) -0.0291(16)
F1 0.091(3) 0.081(2) 0.0559(18) 0.0140(19) -0.0192(17) -0.0051(16)
N1 0.067(3) 0.052(2) 0.0259(18) -0.015(2) -0.0017(17) -0.0117(16)
C1 0.056(3) 0.068(3) 0.033(2) -0.012(3) -0.004(2) -0.014(2)
S2 0.0812(10) 0.0641(9) 0.0325(6) 0.0045(7) -0.0051(6) -0.0139(6)
N2 0.086(4) 0.068(3) 0.040(2) -0.010(3) -0.017(2) -0.007(2)
C2 0.060(3) 0.059(3) 0.042(3) -0.009(3) -0.007(2) -0.003(2)
C3 0.054(3) 0.055(3) 0.054(3) -0.002(3) 0.001(2) -0.013(2)
N3 0.095(4) 0.059(3) 0.034(2) -0.022(2) -0.005(2) -0.0076(18)
C4 0.060(3) 0.063(3) 0.035(2) -0.009(3) 0.005(2) -0.015(2)
C5 0.043(3) 0.054(3) 0.030(2) -0.012(2) 0.0027(19) -0.0129(19)
C6 0.047(3) 0.054(3) 0.028(2) -0.012(2) -0.0005(19) -0.0150(19)
C7 0.056(3) 0.068(3) 0.029(2) -0.017(3) 0.003(2) -0.018(2)
C8 0.055(3) 0.052(3) 0.025(2) -0.017(2) -0.0035(19) -0.0091(19)
C9 0.051(3) 0.058(3) 0.033(2) -0.016(2) -0.002(2) -0.014(2)
C10 0.079(4) 0.056(3) 0.038(3) -0.011(3) -0.014(2) -0.016(2)
C11 0.099(5) 0.066(4) 0.034(3) -0.019(3) -0.003(3) -0.006(2)
C12 0.089(4) 0.084(4) 0.034(3) 0.028(3) -0.001(3) -0.018(3)
C13 0.143(7) 0.116(6) 0.047(4) 0.031(5) -0.007(4) -0.013(4)
C14 0.152(8) 0.096(6) 0.077(5) 0.025(5) -0.022(5) -0.018(4)
S3 0.0840(10) 0.0579(8) 0.0237(5) -0.0125(7) -0.0015(5) -0.0138(5)
S4 0.0998(12) 0.0617(9) 0.0420(7) -0.0247(8) -0.0080(7) -0.0136(6)
F2 0.113(3) 0.081(2) 0.0412(16) -0.039(2) -0.0052(16) 0.0077(15)
N4 0.062(3) 0.057(3) 0.0225(18) -0.005(2) -0.0003(17) -0.0076(16)
N5 0.076(3) 0.064(3) 0.039(2) -0.014(2) 0.013(2) -0.008(2)
N6 0.089(4) 0.056(3) 0.036(2) 0.001(2) 0.010(2) -0.0021(18)
O2 0.098(3) 0.071(2) 0.0242(16) -0.025(2) -0.0040(16) -0.0166(15)
C15 0.065(3) 0.061(3) 0.031(2) -0.013(3) -0.006(2) -0.006(2)
C16 0.064(4) 0.065(3) 0.036(3) -0.016(3) 0.000(2) 0.001(2)
C17 0.075(4) 0.059(3) 0.041(3) -0.020(3) -0.005(2) -0.008(2)
C18 0.065(3) 0.060(3) 0.033(2) -0.011(3) -0.008(2) -0.011(2)
C19 0.045(3) 0.051(3) 0.028(2) 0.000(2) -0.0042(18) -0.0087(19)
C20 0.044(3) 0.052(3) 0.033(2) -0.004(2) -0.0044(19) -0.0087(19)
C21 0.047(3) 0.056(3) 0.025(2) -0.004(2) -0.0011(18) -0.0099(19)
C22 0.046(3) 0.049(3) 0.029(2) -0.005(2) -0.0012(19) -0.0078(19)
C23 0.056(3) 0.052(3) 0.030(2) -0.002(2) -0.002(2) -0.012(2)
C24 0.062(3) 0.061(3) 0.037(3) -0.013(3) 0.008(2) -0.015(2)
C25 0.098(5) 0.064(4) 0.036(3) -0.004(3) 0.004(3) 0.002(2)
C26 0.098(5) 0.057(3) 0.048(3) -0.011(3) -0.011(3) -0.018(2)
C27 0.131(6) 0.103(6) 0.060(4) -0.042(5) -0.009(4) -0.028(4)
C28 0.166(8) 0.092(5) 0.066(4) -0.037(5) 0.001(4) -0.032(4)

loop_
_atom_type_symbol
_atom_type_description
_atom_type_scat_dispersion_real
_atom_type_scat_dispersion_imag
_atom_type_scat_source
C C 0.0033 0.0016 'International Tables Vol C Tables 4.2.6.8 and 6.1.1.4'
H H 0.0000 0.0000 'International Tables Vol C Tables 4.2.6.8 and 6.1.1.4'
N N 0.0061 0.0033 'International Tables Vol C Tables 4.2.6.8 and 6.1.1.4'
O O 0.0106 0.0060 'International Tables Vol C Tables 4.2.6.8 and 6.1.1.4'
F F 0.0171 0.0103 'International Tables Vol C Tables 4.2.6.8 and 6.1.1.4'
S S 0.1246 0.1234 'International Tables Vol C Tables 4.2.6.8 and 6.1.1.4'

loop_
_geom_angle_atom_site_label_1
_geom_angle_atom_site_label_2
_geom_angle_atom_site_label_3
_geom_angle_site_symmetry_1
_geom_angle_site_symmetry_3
_geom_angle
_geom_angle_publ_flag
C9 S1 C6 . . 104.0(2) ?
C10 N1 N3 . . 108.5(4) ?
C10 N1 C8 . . 130.2(4) ?
N3 N1 C8 . . 121.2(4) ?
C2 C1 C6 . . 118.9(4) ?
C2 C1 H1A . . 120.5 ?
C6 C1 H1A . . 120.5 ?
C9 S2 C12 . . 103.8(2) ?
C10 N2 C11 . . 102.7(4) ?
F1 C2 C1 . . 119.2(4) ?
F1 C2 C3 . . 118.3(5) ?
C1 C2 C3 . . 122.5(5) ?
C4 C3 C2 . . 118.0(5) ?
C4 C3 H3A . . 121.0 ?
C2 C3 H3A . . 121.0 ?
C11 N3 N1 . . 102.7(4) ?
C3 C4 C5 . . 122.2(4) ?
C3 C4 H4A . . 118.9 ?
C5 C4 H4A . . 118.9 ?
C4 C5 C6 . . 117.8(4) ?
C4 C5 C7 . . 118.7(4) ?
C6 C5 C7 . . 123.5(4) ?
C1 C6 C5 . . 120.5(4) ?
C1 C6 S1 . . 115.9(3) ?
C5 C6 S1 . . 123.6(4) ?
O1 C7 C8 . . 120.6(4) ?
O1 C7 C5 . . 119.9(5) ?
C8 C7 C5 . . 119.5(4) ?
C9 C8 N1 . . 118.4(4) ?
C9 C8 C7 . . 125.4(4) ?
N1 C8 C7 . . 116.2(4) ?
C8 C9 S1 . . 123.7(4) ?
C8 C9 S2 . . 120.8(4) ?
S1 C9 S2 . . 115.5(2) ?
N2 C10 N1 . . 110.6(5) ?
N2 C10 H10A . . 124.7 ?
N1 C10 H10A . . 124.7 ?
N3 C11 N2 . . 115.5(5) ?
N3 C11 H11A . . 122.3 ?
N2 C11 H11A . . 122.3 ?
C13 C12 S2 . . 107.3(4) ?
C13 C12 H12A . . 110.3 ?
S2 C12 H12A . . 110.3 ?
C13 C12 H12B . . 110.3 ?
S2 C12 H12B . . 110.3 ?
H12A C12 H12B . . 108.5 ?
C14 C13 C12 . . 127.8(9) ?
C14 C13 H13A . . 116.1 ?
C12 C13 H13A . . 116.1 ?
C13 C14 H14A . . 120.0 ?
C13 C14 H14B . . 120.0 ?
H14A C14 H14B . . 120.0 ?
C23 S3 C20 . . 103.9(2) ?
C23 S4 C26 . . 104.5(2) ?
C24 N4 N6 . . 109.1(4) ?
C24 N4 C22 . . 128.8(4) ?
N6 N4 C22 . . 121.9(4) ?
C24 N5 C25 . . 101.9(4) ?
C25 N6 N4 . . 101.7(4) ?
C16 C15 C20 . . 119.0(4) ?
C16 C15 H15A . . 120.5 ?
C20 C15 H15A . . 120.5 ?
C15 C16 F2 . . 119.7(4) ?
C15 C16 C17 . . 122.9(5) ?
F2 C16 C17 . . 117.5(5) ?
C18 C17 C16 . . 117.5(5) ?
C18 C17 H17A . . 121.2 ?
C16 C17 H17A . . 121.2 ?
C17 C18 C19 . . 122.4(4) ?
C17 C18 H18A . . 118.8 ?
C19 C18 H18A . . 118.8 ?
C20 C19 C18 . . 117.6(4) ?
C20 C19 C21 . . 123.2(4) ?
C18 C19 C21 . . 119.3(4) ?
C19 C20 C15 . . 120.7(4) ?
C19 C20 S3 . . 123.8(4) ?
C15 C20 S3 . . 115.5(3) ?
O2 C21 C22 . . 120.8(4) ?
O2 C21 C19 . . 119.8(4) ?
C22 C21 C19 . . 119.4(4) ?
C23 C22 N4 . . 118.3(4) ?
C23 C22 C21 . . 125.8(4) ?
N4 C22 C21 . . 115.8(4) ?
C22 C23 S3 . . 123.6(4) ?
C22 C23 S4 . . 121.4(4) ?
S3 C23 S4 . . 114.9(2) ?
N5 C24 N4 . . 111.0(5) ?
N5 C24 H24A . . 124.5 ?
N4 C24 H24A . . 124.5 ?
N6 C25 N5 . . 116.2(5) ?
N6 C25 H25A . . 121.9 ?
N5 C25 H25A . . 121.9 ?
C27 C26 S4 . . 107.0(4) ?
C27 C26 H26A . . 110.3 ?
S4 C26 H26A . . 110.3 ?
C27 C26 H26B . . 110.3 ?
S4 C26 H26B . . 110.3 ?
H26A C26 H26B . . 108.6 ?
C28 C27 C26 . . 126.9(8) ?
C28 C27 H27A . . 116.6 ?
C26 C27 H27A . . 116.6 ?
C27 C28 H28C . . 120.0 ?
C27 C28 H28A . . 120.0 ?
H28C C28 H28A . . 120.0 ?

loop_
_geom_bond_atom_site_label_1
_geom_bond_atom_site_label_2
_geom_bond_site_symmetry_2
_geom_bond_distance
_geom_bond_publ_flag
S1 C9 . 1.706(5) ?
S1 C6 . 1.734(5) ?
O1 C7 . 1.237(5) ?
F1 C2 . 1.337(5) ?
N1 C10 . 1.334(5) ?
N1 N3 . 1.359(5) ?
N1 C8 . 1.416(5) ?
C1 C2 . 1.350(7) ?
C1 C6 . 1.380(6) ?
C1 H1A . 0.9300 ?
S2 C9 . 1.743(5) ?
S2 C12 . 1.814(5) ?
N2 C10 . 1.305(6) ?
N2 C11 . 1.340(7) ?
C2 C3 . 1.381(6) ?
C3 C4 . 1.350(7) ?
C3 H3A . 0.9300 ?
N3 C11 . 1.293(6) ?
C4 C5 . 1.392(6) ?
C4 H4A . 0.9300 ?
C5 C6 . 1.393(5) ?
C5 C7 . 1.454(6) ?
C7 C8 . 1.446(7) ?
C8 C9 . 1.367(6) ?
C10 H10A . 0.9300 ?
C11 H11A . 0.9300 ?
C12 C13 . 1.467(9) ?
C12 H12A . 0.9700 ?
C12 H12B . 0.9700 ?
C13 C14 . 1.259(7) ?
C13 H13A . 0.9300 ?
C14 H14A . 0.9300 ?
C14 H14B . 0.9300 ?
S3 C23 . 1.720(4) ?
S3 C20 . 1.731(5) ?
S4 C23 . 1.734(5) ?
S4 C26 . 1.806(5) ?
F2 C16 . 1.339(5) ?
N4 C24 . 1.339(5) ?
N4 N6 . 1.357(5) ?
N4 C22 . 1.409(5) ?
N5 C24 . 1.307(6) ?
N5 C25 . 1.347(6) ?
N6 C25 . 1.305(6) ?
O2 C21 . 1.227(5) ?
C15 C16 . 1.335(7) ?
C15 C20 . 1.393(6) ?
C15 H15A . 0.9300 ?
C16 C17 . 1.387(6) ?
C17 C18 . 1.364(6) ?
C17 H17A . 0.9300 ?
C18 C19 . 1.391(6) ?
C18 H18A . 0.9300 ?
C19 C20 . 1.389(6) ?
C19 C21 . 1.473(6) ?
C21 C22 . 1.435(6) ?
C22 C23 . 1.362(6) ?
C24 H24A . 0.9300 ?
C25 H25A . 0.9300 ?
C26 C27 . 1.484(8) ?
C26 H26A . 0.9700 ?
C26 H26B . 0.9700 ?
C27 C28 . 1.241(9) ?
C27 H27A . 0.9300 ?
C28 H28C . 0.9300 ?
C28 H28A . 0.9300 ?

loop_
_geom_hbond_atom_site_label_D
_geom_hbond_atom_site_label_H
_geom_hbond_atom_site_label_A
_geom_hbond_site_symmetry_A
_geom_hbond_distance_DH
_geom_hbond_distance_HA
_geom_hbond_distance_DA
_geom_hbond_angle_DHA
_geom_hbond_publ_flag
C1 H1A O2 1_554 0.93 2.50 3.328(5) 149 yes
C4 H4A N5 2_567 0.93 2.61 3.397(7) 143 yes
C15 H15A O1 . 0.93 2.56 3.372(6) 147 yes
C18 H18A N2 2_667 0.93 2.48 3.355(7) 157 yes

loop_
_geom_torsion_atom_site_label_1
_geom_torsion_atom_site_label_2
_geom_torsion_atom_site_label_3
_geom_torsion_atom_site_label_4
_geom_torsion_site_symmetry_1
_geom_torsion_site_symmetry_2
_geom_torsion_site_symmetry_3
_geom_torsion_site_symmetry_4
_geom_torsion
_geom_torsion_publ_flag
C6 C1 C2 F1 . . . . -177.5(4) ?
C6 C1 C2 C3 . . . . 2.2(8) ?
F1 C2 C3 C4 . . . . 178.7(5) ?
C1 C2 C3 C4 . . . . -1.0(8) ?
C10 N1 N3 C11 . . . . -0.1(6) ?
C8 N1 N3 C11 . . . . -176.8(5) ?
C2 C3 C4 C5 . . . . -0.5(8) ?
C3 C4 C5 C6 . . . . 0.9(7) ?
C3 C4 C5 C7 . . . . -176.7(5) ?
C2 C1 C6 C5 . . . . -1.9(7) ?
C2 C1 C6 S1 . . . . 177.3(4) ?
C4 C5 C6 C1 . . . . 0.4(7) ?
C7 C5 C6 C1 . . . . 177.8(4) ?
C4 C5 C6 S1 . . . . -178.8(4) ?
C7 C5 C6 S1 . . . . -1.3(7) ?
C9 S1 C6 C1 . . . . -178.8(4) ?
C9 S1 C6 C5 . . . . 0.4(5) ?
C4 C5 C7 O1 . . . . -5.2(7) ?
C6 C5 C7 O1 . . . . 177.4(5) ?
C4 C5 C7 C8 . . . . 176.4(4) ?
C6 C5 C7 C8 . . . . -1.0(7) ?
C10 N1 C8 C9 . . . . 131.2(5) ?
N3 N1 C8 C9 . . . . -52.9(6) ?
C10 N1 C8 C7 . . . . -47.7(7) ?
N3 N1 C8 C7 . . . . 128.2(5) ?
O1 C7 C8 C9 . . . . -173.4(5) ?
C5 C7 C8 C9 . . . . 5.1(7) ?
O1 C7 C8 N1 . . . . 5.5(7) ?
C5 C7 C8 N1 . . . . -176.1(4) ?
N1 C8 C9 S1 . . . . 174.9(3) ?
C7 C8 C9 S1 . . . . -6.3(7) ?
N1 C8 C9 S2 . . . . -3.1(6) ?
C7 C8 C9 S2 . . . . 175.8(4) ?
C6 S1 C9 C8 . . . . 3.3(5) ?
C6 S1 C9 S2 . . . . -178.7(3) ?
C12 S2 C9 C8 . . . . -165.5(4) ?
C12 S2 C9 S1 . . . . 16.4(4) ?
C11 N2 C10 N1 . . . . -0.9(6) ?
N3 N1 C10 N2 . . . . 0.6(6) ?
C8 N1 C10 N2 . . . . 176.9(5) ?
N1 N3 C11 N2 . . . . -0.5(7) ?
C10 N2 C11 N3 . . . . 0.9(7) ?
C9 S2 C12 C13 . . . . 156.2(5) ?
S2 C12 C13 C14 . . . . 113.6(7) ?
C24 N4 N6 C25 . . . . -0.5(6) ?
C22 N4 N6 C25 . . . . 175.2(5) ?
C20 C15 C16 F2 . . . . -178.4(4) ?
C20 C15 C16 C17 . . . . 1.0(8) ?
C15 C16 C17 C18 . . . . -1.0(8) ?
F2 C16 C17 C18 . . . . 178.4(5) ?
C16 C17 C18 C19 . . . . -0.3(8) ?
C17 C18 C19 C20 . . . . 1.5(7) ?
C17 C18 C19 C21 . . . . -179.1(5) ?
C18 C19 C20 C15 . . . . -1.5(7) ?
C21 C19 C20 C15 . . . . 179.1(4) ?
C18 C19 C20 S3 . . . . 179.1(4) ?
C21 C19 C20 S3 . . . . -0.3(7) ?
C16 C15 C20 C19 . . . . 0.3(7) ?
C16 C15 C20 S3 . . . . 179.8(4) ?
C23 S3 C20 C19 . . . . 4.4(5) ?
C23 S3 C20 C15 . . . . -175.1(4) ?
C20 C19 C21 O2 . . . . 177.7(4) ?
C18 C19 C21 O2 . . . . -1.7(7) ?
C20 C19 C21 C22 . . . . -4.7(7) ?
C18 C19 C21 C22 . . . . 175.9(4) ?
C24 N4 C22 C23 . . . . -128.9(5) ?
N6 N4 C22 C23 . . . . 56.5(6) ?
C24 N4 C22 C21 . . . . 53.8(7) ?
N6 N4 C22 C21 . . . . -120.9(5) ?
O2 C21 C22 C23 . . . . -177.6(5) ?
C19 C21 C22 C23 . . . . 4.9(7) ?
O2 C21 C22 N4 . . . . -0.5(7) ?
C19 C21 C22 N4 . . . . -178.0(4) ?
N4 C22 C23 S3 . . . . -176.9(3) ?
C21 C22 C23 S3 . . . . 0.1(7) ?
N4 C22 C23 S4 . . . . -0.3(6) ?
C21 C22 C23 S4 . . . . 176.8(4) ?
C20 S3 C23 C22 . . . . -4.3(5) ?
C20 S3 C23 S4 . . . . 178.8(3) ?
C26 S4 C23 C22 . . . . 165.7(4) ?
C26 S4 C23 S3 . . . . -17.4(4) ?
C25 N5 C24 N4 . . . . 2.0(6) ?
N6 N4 C24 N5 . . . . -1.1(6) ?
C22 N4 C24 N5 . . . . -176.3(4) ?
N4 N6 C25 N5 . . . . 1.9(7) ?
C24 N5 C25 N6 . . . . -2.5(7) ?
C23 S4 C26 C27 . . . . -174.1(5) ?
S4 C26 C27 C28 . . . . -111.7(7) ?
